data_8101923
loop_
_publ_author_name
'Yu, Y.-Y.'

_publ_section_title
;
Crystal structure of N,N'-bis(salicylidene)-1,10-decanediamine, C~10~H~20~
(NCHC~6~H~4~OH)~2~
;
_journal_issue 1
_journal_name_full 'Zeitschrift f\"ur Kristallographie - New Crystal Structures'
_journal_page_first 63
_journal_page_last 64
_journal_volume 221
_journal_year 2006
_chemical_formula_moiety 'C24 H32 N2 O2'
_chemical_formula_sum 'C24 H32 N2 O2'
_chemical_formula_weight 380.52
_chemical_name_systematic
;
 N,N'-bis(salicylidene)-1,10-decanediamine
;
_space_group_IT_number 15
_symmetry_cell_setting monoclinic
_symmetry_space_group_name_Hall '-C 2yc'
_symmetry_space_group_name_H-M 'C 1 2/c 1'
_atom_sites_solution_hydrogens geom
_atom_sites_solution_primary direct
_atom_sites_solution_secondary difmap
_audit_creation_method SHELXL-97
_cell_angle_alpha 90.00
_cell_angle_beta 98.10(3)
_cell_angle_gamma 90.00
_cell_formula_units_Z 4
_cell_length_a 46.409(9)
_cell_length_b 4.7996(10)
_cell_length_c 9.987(2)
_cell_measurement_reflns_used 5060
_cell_measurement_temperature 296(2)
_cell_measurement_theta_max 27.46
_cell_measurement_theta_min 3.55
_cell_volume 2202.4(8)
_computing_cell_refinement RAPID-AUTO
_computing_data_collection 'RAPID-AUTO (Rigaku Corporation, 1998)'
_computing_data_reduction 'CrystalStructure (Rigaku/MSC, 2002)'
_computing_molecular_graphics 'SHELXTL (Bruker, 2002)'
_computing_publication_material SHELXTL
_computing_structure_refinement 'SHELXL-97 (Sheldrick, 1997)'
_computing_structure_solution 'SHELXS-97 (Sheldrick, 1997)'
_diffrn_ambient_temperature 296(2)
_diffrn_measured_fraction_theta_full 0.966
_diffrn_measured_fraction_theta_max 0.966
_diffrn_measurement_device_type 'Rigaku RAXIS-RAPID & Mercury CCD'
_diffrn_measurement_method omega
_diffrn_radiation_monochromator graphite
_diffrn_radiation_source 'fine-focus sealed tube'
_diffrn_radiation_type MoK\a
_diffrn_radiation_wavelength 0.71073
_diffrn_reflns_av_R_equivalents 0.0345
_diffrn_reflns_av_sigmaI/netI 0.0337
_diffrn_reflns_limit_h_max 60
_diffrn_reflns_limit_h_min -60
_diffrn_reflns_limit_k_max 5
_diffrn_reflns_limit_k_min -6
_diffrn_reflns_limit_l_max 12
_diffrn_reflns_limit_l_min -12
_diffrn_reflns_number 9043
_diffrn_reflns_theta_full 27.46
_diffrn_reflns_theta_max 27.46
_diffrn_reflns_theta_min 3.55
_diffrn_standards_decay_% none
_diffrn_standards_interval_count none
_diffrn_standards_interval_time none
_diffrn_standards_number none
_exptl_absorpt_coefficient_mu 0.073
_exptl_absorpt_correction_T_max 0.986
_exptl_absorpt_correction_T_min 0.979
_exptl_absorpt_correction_type empirical
_exptl_absorpt_process_details 'SADABS (Sheldrick, 1996)'
_exptl_crystal_colour yellow
_exptl_crystal_density_diffrn 1.148
_exptl_crystal_density_method 'not measured'
_exptl_crystal_description block
_exptl_crystal_F_000 824
_exptl_crystal_size_max 0.32
_exptl_crystal_size_mid 0.24
_exptl_crystal_size_min 0.20
_refine_diff_density_max 0.123
_refine_diff_density_min -0.088
_refine_diff_density_rms 0.028
_refine_ls_extinction_coef 0.0069(11)
_refine_ls_extinction_expression Fc^*^=kFc[1+0.001xFc^2^\l^3^/sin(2\q)]^-1/4^
_refine_ls_extinction_method SHELXL
_refine_ls_goodness_of_fit_ref 1.011
_refine_ls_hydrogen_treatment mixed
_refine_ls_matrix_type full
_refine_ls_number_parameters 132
_refine_ls_number_reflns 2441
_refine_ls_number_restraints 0
_refine_ls_restrained_S_all 1.011
_refine_ls_R_factor_gt 0.0473
_refine_ls_shift/su_max 0.000
_refine_ls_shift/su_mean 0.000
_refine_ls_structure_factor_coef Fsqd
_refine_ls_weighting_details 'calc w=1/[\s^2^(Fo^2^)+(0.0625P)^2^+0.0000P] where P=(Fo^2^+2Fc^2^)/3'
_refine_ls_weighting_scheme calc
_refine_ls_wR_factor_gt 0.1158
_refine_ls_wR_factor_ref 0.1422
_reflns_number_gt 1042
_reflns_number_total 2441
_reflns_threshold_expression >2sigma(I)
_cod_data_source_file 1267-1718.cff
_cod_data_source_block C24H32N2O2
_cod_depositor_comments
;
The following automatic conversions were performed:
'_symmetry_cell_setting' value 'Monoclinic' changed to 'monoclinic'
according to '/home/saulius/struct/CIF-dictionaries/cif_core.dic'
dictionary named 'cif_core.dic' version 2.4.1 from 2010-06-29.

Automatic conversion script
Id: cif_fix_enum 1555 2011-01-17 13:19:09Z saulius 
;
_cod_original_sg_symbol_Hall '-C 2yc '
_cod_original_sg_symbol_H-M C12/c1
_cod_database_code 8101923
_refine_ls_r_factor_ref 0.1126

loop_
_symmetry_equiv_pos_as_xyz
'x, y, z'
'-x, y, -z+1/2'
'x+1/2, y+1/2, z'
'-x+1/2, y+1/2, -z+1/2'
'-x, -y, -z'
'x, -y, z-1/2'
'-x+1/2, -y+1/2, -z'
'x+1/2, -y+1/2, z-1/2'

loop_
_atom_site_label
_atom_site_type_symbol
_atom_site_fract_x
_atom_site_fract_y
_atom_site_fract_z
_atom_site_U_iso_or_equiv
_atom_site_adp_type
_atom_site_occupancy
_atom_site_symmetry_multiplicity
_atom_site_Wyckoff_symbol
_atom_site_calc_flag
_atom_site_refinement_flags
_atom_site_disorder_assembly
_atom_site_disorder_group
C1 C 0.16461(4) 0.3570(4) 0.06215(18) 0.0843(5) Uani 1 8 f d . . .
C2 C 0.18706(5) 0.4916(4) 0.0104(2) 0.1068(7) Uani 1 8 f d . . .
H2A H 0.1829 0.6287 -0.0553 0.128 Uiso 1 8 f calc R . .
C3 C 0.21513(5) 0.4220(5) 0.0561(3) 0.1153(8) Uani 1 8 f d . . .
H3A H 0.2301 0.5128 0.0209 0.138 Uiso 1 8 f calc R . .
C4 C 0.22178(4) 0.2240(5) 0.1516(2) 0.1138(7) Uani 1 8 f d . . .
H4A H 0.2411 0.1795 0.1822 0.137 Uiso 1 8 f calc R . .
C5 C 0.19967(4) 0.0896(4) 0.2027(2) 0.0980(6) Uani 1 8 f d . . .
H5A H 0.2042 -0.0466 0.2686 0.118 Uiso 1 8 f calc R . .
C6 C 0.17090(3) 0.1513(3) 0.15905(15) 0.0757(5) Uani 1 8 f d . . .
C7 C 0.14773(4) 0.0011(3) 0.21074(17) 0.0842(5) Uani 1 8 f d . . .
H7A H 0.1527 -0.1389 0.2742 0.101 Uiso 1 8 f calc R . .
C8 C 0.09945(3) -0.1131(4) 0.2281(2) 0.1018(6) Uani 1 8 f d . . .
H8A H 0.1090 -0.2462 0.2926 0.122 Uiso 1 8 f calc R . .
H8B H 0.0882 -0.2167 0.1554 0.122 Uiso 1 8 f calc R . .
C9 C 0.07943(3) 0.0657(4) 0.29633(19) 0.1021(6) Uani 1 8 f d . . .
H9A H 0.0701 0.1999 0.2316 0.123 Uiso 1 8 f calc R . .
H9B H 0.0908 0.1686 0.3689 0.123 Uiso 1 8 f calc R . .
C10 C 0.05621(4) -0.0981(4) 0.3538(2) 0.1081(7) Uani 1 8 f d . . .
H10A H 0.0462 -0.2148 0.2828 0.130 Uiso 1 8 f calc R . .
H10B H 0.0656 -0.2202 0.4242 0.130 Uiso 1 8 f calc R . .
C11 C 0.03407(3) 0.0762(4) 0.41183(19) 0.1098(7) Uani 1 8 f d . . .
H11A H 0.0244 0.1957 0.3410 0.132 Uiso 1 8 f calc R . .
H11B H 0.0442 0.1955 0.4816 0.132 Uiso 1 8 f calc R . .
C12 C 0.01119(3) -0.0872(4) 0.4717(2) 0.1116(7) Uani 1 8 f d . . .
H12A H 0.0013 -0.2081 0.4022 0.134 Uiso 1 8 f calc R . .
H12B H 0.0208 -0.2051 0.5432 0.134 Uiso 1 8 f calc R . .
N1 N 0.12127(3) 0.0519(3) 0.17346(14) 0.0885(5) Uani 1 8 f d . . .
O1 O 0.13702(3) 0.4301(3) 0.01623(14) 0.1106(5) Uani 1 8 f d . . .
H1 H 0.1252(4) 0.328(4) 0.0589(19) 0.118(7) Uiso 1 8 f d . . .

loop_
_atom_site_aniso_label
_atom_site_aniso_U_11
_atom_site_aniso_U_22
_atom_site_aniso_U_33
_atom_site_aniso_U_23
_atom_site_aniso_U_13
_atom_site_aniso_U_12
C1 0.0814(12) 0.0971(12) 0.0769(10) -0.0111(10) 0.0205(9) -0.0053(10)
C2 0.1220(17) 0.1061(14) 0.0999(14) -0.0036(11) 0.0423(13) -0.0198(12)
C3 0.1048(18) 0.1181(17) 0.1353(19) -0.0260(14) 0.0595(15) -0.0300(13)
C4 0.0800(13) 0.1201(16) 0.147(2) -0.0194(16) 0.0370(13) -0.0083(11)
C5 0.0725(12) 0.1085(13) 0.1169(15) -0.0045(11) 0.0271(11) 0.0013(9)
C6 0.0700(11) 0.0859(11) 0.0741(10) -0.0091(9) 0.0209(8) -0.0016(8)
C7 0.0756(11) 0.0978(12) 0.0820(11) 0.0035(9) 0.0215(9) 0.0003(9)
C8 0.0746(12) 0.1266(15) 0.1076(13) 0.0138(11) 0.0244(10) -0.0114(10)
C9 0.0707(11) 0.1356(16) 0.1046(14) 0.0127(11) 0.0280(10) -0.0108(10)
C10 0.0723(11) 0.1427(17) 0.1131(15) 0.0157(12) 0.0261(10) -0.0153(11)
C11 0.0680(11) 0.1564(18) 0.1092(14) 0.0153(12) 0.0272(10) -0.0160(10)
C12 0.0681(12) 0.1592(19) 0.1116(15) 0.0160(12) 0.0267(10) -0.0162(11)
N1 0.0678(9) 0.1132(11) 0.0878(10) 0.0054(8) 0.0222(7) -0.0037(7)
O1 0.1040(11) 0.1278(11) 0.1001(10) 0.0247(8) 0.0143(8) 0.0004(8)

loop_
_atom_type_symbol
_atom_type_description
_atom_type_scat_dispersion_real
_atom_type_scat_dispersion_imag
_atom_type_scat_source
C C 0.0033 0.0016 'International Tables Vol C Tables 4.2.6.8 and 6.1.1.4'
H H 0.0000 0.0000 'International Tables Vol C Tables 4.2.6.8 and 6.1.1.4'
N N 0.0061 0.0033 'International Tables Vol C Tables 4.2.6.8 and 6.1.1.4'
O O 0.0106 0.0060 'International Tables Vol C Tables 4.2.6.8 and 6.1.1.4'

loop_
_geom_angle_atom_site_label_1
_geom_angle_atom_site_label_2
_geom_angle_atom_site_label_3
_geom_angle
_geom_angle_site_symmetry_1
_geom_angle_site_symmetry_3
_geom_angle_publ_flag
O1 C1 C6 121.41(15) . . ?
O1 C1 C2 118.75(19) . . ?
C6 C1 C2 119.84(18) . . ?
C3 C2 C1 119.7(2) . . ?
C3 C2 H2A 120.2 . . ?
C1 C2 H2A 120.2 . . ?
C4 C3 C2 121.49(18) . . ?
C4 C3 H3A 119.3 . . ?
C2 C3 H3A 119.3 . . ?
C3 C4 C5 119.1(2) . . ?
C3 C4 H4A 120.5 . . ?
C5 C4 H4A 120.5 . . ?
C4 C5 C6 121.62(19) . . ?
C4 C5 H5A 119.2 . . ?
C6 C5 H5A 119.2 . . ?
C5 C6 C1 118.31(15) . . ?
C5 C6 C7 121.00(17) . . ?
C1 C6 C7 120.67(15) . . ?
N1 C7 C6 122.78(16) . . ?
N1 C7 H7A 118.6 . . ?
C6 C7 H7A 118.6 . . ?
N1 C8 C9 111.65(16) . . ?
N1 C8 H8A 109.3 . . ?
C9 C8 H8A 109.3 . . ?
N1 C8 H8B 109.3 . . ?
C9 C8 H8B 109.3 . . ?
H8A C8 H8B 108.0 . . ?
C8 C9 C10 113.35(17) . . ?
C8 C9 H9A 108.9 . . ?
C10 C9 H9A 108.9 . . ?
C8 C9 H9B 108.9 . . ?
C10 C9 H9B 108.9 . . ?
H9A C9 H9B 107.7 . . ?
C11 C10 C9 114.82(17) . . ?
C11 C10 H10A 108.6 . . ?
C9 C10 H10A 108.6 . . ?
C11 C10 H10B 108.6 . . ?
C9 C10 H10B 108.6 . . ?
H10A C10 H10B 107.5 . . ?
C10 C11 C12 114.88(19) . . ?
C10 C11 H11A 108.5 . . ?
C12 C11 H11A 108.5 . . ?
C10 C11 H11B 108.5 . . ?
C12 C11 H11B 108.5 . . ?
H11A C11 H11B 107.5 . . ?
C12 C12 C11 114.9(2) 5_556 . ?
C12 C12 H12A 108.5 5_556 . ?
C11 C12 H12A 108.5 . . ?
C12 C12 H12B 108.5 5_556 . ?
C11 C12 H12B 108.5 . . ?
H12A C12 H12B 107.5 . . ?
C7 N1 C8 119.18(15) . . ?
C1 O1 H1 108.3(12) . . ?

loop_
_geom_bond_atom_site_label_1
_geom_bond_atom_site_label_2
_geom_bond_distance
_geom_bond_site_symmetry_2
_geom_bond_publ_flag
C1 O1 1.345(2) . ?
C1 C6 1.385(2) . ?
C1 C2 1.386(2) . ?
C2 C3 1.360(3) . ?
C2 H2A 0.9300 . ?
C3 C4 1.351(3) . ?
C3 H3A 0.9300 . ?
C4 C5 1.370(2) . ?
C4 H4A 0.9300 . ?
C5 C6 1.377(2) . ?
C5 H5A 0.9300 . ?
C6 C7 1.449(2) . ?
C7 N1 1.2561(18) . ?
C7 H7A 0.9300 . ?
C8 N1 1.4511(19) . ?
C8 C9 1.497(2) . ?
C8 H8A 0.9700 . ?
C8 H8B 0.9700 . ?
C9 C10 1.511(2) . ?
C9 H9A 0.9700 . ?
C9 H9B 0.9700 . ?
C10 C11 1.503(2) . ?
C10 H10A 0.9700 . ?
C10 H10B 0.9700 . ?
C11 C12 1.510(2) . ?
C11 H11A 0.9700 . ?
C11 H11B 0.9700 . ?
C12 C12 1.505(3) 5_556 ?
C12 H12A 0.9700 . ?
C12 H12B 0.9700 . ?
O1 H1 0.887(19) . ?

loop_
_geom_hbond_atom_site_label_D
_geom_hbond_atom_site_label_H
_geom_hbond_atom_site_label_A
_geom_hbond_distance_DH
_geom_hbond_distance_HA
_geom_hbond_distance_DA
_geom_hbond_angle_DHA
_geom_hbond_site_symmetry_A
O1 H1 N1 0.887(19) 1.78(2) 2.573(2) 148.0(17) .

loop_
_geom_torsion_atom_site_label_1
_geom_torsion_atom_site_label_2
_geom_torsion_atom_site_label_3
_geom_torsion_atom_site_label_4
_geom_torsion
_geom_torsion_site_symmetry_1
_geom_torsion_site_symmetry_2
_geom_torsion_site_symmetry_3
_geom_torsion_site_symmetry_4
_geom_torsion_publ_flag
O1 C1 C2 C3 179.57(17) . . . . ?
C6 C1 C2 C3 -0.6(3) . . . . ?
C1 C2 C3 C4 -0.1(3) . . . . ?
C2 C3 C4 C5 0.4(3) . . . . ?
C3 C4 C5 C6 0.1(3) . . . . ?
C4 C5 C6 C1 -0.7(2) . . . . ?
C4 C5 C6 C7 177.93(15) . . . . ?
O1 C1 C6 C5 -179.17(15) . . . . ?
C2 C1 C6 C5 1.0(2) . . . . ?
O1 C1 C6 C7 2.2(2) . . . . ?
C2 C1 C6 C7 -177.69(14) . . . . ?
C5 C6 C7 N1 179.86(17) . . . . ?
C1 C6 C7 N1 -1.5(2) . . . . ?
N1 C8 C9 C10 179.59(16) . . . . ?
C8 C9 C10 C11 -174.65(17) . . . . ?
C9 C10 C11 C12 -178.90(17) . . . . ?
C10 C11 C12 C12 -179.3(2) . . . 5_556 ?
C6 C7 N1 C8 178.57(14) . . . . ?
C9 C8 N1 C7 122.82(18) . . . . ?
